data_4109346
loop_
_publ_author_name
'Pilar Hidalgo Ramos'
'Ruud G. E. Coumans'
'Alexander B. C. Deutman'
'Jan M. M. Smits'
'Rene de Gelder'
'Johannes A. A. W. Elemans'
'Roeland J. M. Nolte'
'Alan E. Rowan'

_publ_contact_author
;
        Prof.dr. R.J.M. Nolte
        Institute for Molecules and Materials
        Radboud University Nijmegen
        Toernooiveld 1
        6525 ED  Nijmegen
        The Netherlands
;
_publ_contact_author_email r.nolte@science.ru.nl
_publ_contact_author_fax '031 024 3553393'
_publ_contact_author_phone '031 024 3652143'
_publ_section_title
;
 Processive Rotaxane Systems. Studies on the Mechanism and Control of the
 Threading Process
;
_journal_name_full 'Journal of the American Chemical Society'
_journal_page_first 5699
_journal_page_last 5702
_journal_paper_doi 10.1021/ja068714i
_journal_volume 129
_journal_year 2007
_chemical_formula_sum 'C173 H135 Cl3 N18 O20'
_chemical_formula_weight 2892.34
_chemical_name_systematic
;
 ?
;
_space_group_IT_number 14
_symmetry_cell_setting monoclinic
_symmetry_space_group_name_Hall '-P 2yn'
_symmetry_space_group_name_H-M 'P 1 21/n 1'
_atom_sites_solution_hydrogens geom
_atom_sites_solution_primary direct
_atom_sites_solution_secondary difmap
_audit_creation_date 2006-07-27
_audit_creation_method 'SHELXL, adapted and expanded'
_cell_angle_alpha 90.00
_cell_angle_beta 105.160(6)
_cell_angle_gamma 90.00
_cell_formula_units_Z 2
_cell_length_a 15.5934(11)
_cell_length_b 32.0613(18)
_cell_length_c 16.2353(13)
_cell_measurement_reflns_used 70
_cell_measurement_temperature 208(2)
_cell_measurement_theta_max 22.500
_cell_measurement_theta_min 2.050
_cell_volume 7834.3(10)
_computing_data_collection
;
Nonius "Collect" program suite (Nonius, 1999)
;
_computing_data_reduction
;
Nonius "EvalCCD" program suite (Duisenberg, 1998)
;
_computing_molecular_graphics
;
PLATON (Spek, 2003)
;
_computing_structure_refinement 'SHELXL-97 (Sheldrick, 1997)'
_computing_structure_solution
;
CRUNCH (de Gelder et al., 1993),
;
_diffrn_ambient_temperature 208(2)
_diffrn_detector_area_resol_mean 18.4
_diffrn_measured_fraction_theta_full 0.974
_diffrn_measured_fraction_theta_max 0.974
_diffrn_measurement_device 'Nonius KappaCCD'
_diffrn_measurement_method 'area detector \f and \w scan'
_diffrn_radiation_monochromator graphite
_diffrn_radiation_source 'fine-focus sealed tube'
_diffrn_radiation_type MoK\a
_diffrn_radiation_wavelength 0.71073
_diffrn_reflns_av_R_equivalents 0.1733
_diffrn_reflns_av_sigmaI/netI 0.1576
_diffrn_reflns_limit_h_max 16
_diffrn_reflns_limit_h_min -16
_diffrn_reflns_limit_k_max 34
_diffrn_reflns_limit_k_min -34
_diffrn_reflns_limit_l_max 17
_diffrn_reflns_limit_l_min -17
_diffrn_reflns_number 80914
_diffrn_reflns_theta_full 22.50
_diffrn_reflns_theta_max 22.50
_diffrn_reflns_theta_min 2.05
_diffrn_standards_decay_% 0.000
_diffrn_standards_interval_time 0
_diffrn_standards_number 0
_exptl_absorpt_coefficient_mu 0.130
_exptl_absorpt_correction_T_max 0.996
_exptl_absorpt_correction_T_min 0.830
_exptl_absorpt_correction_type multi-scan
_exptl_absorpt_process_details 'SADABS multiscan (Sheldrick, 1996)'
_exptl_crystal_colour 'dark purple'
_exptl_crystal_density_diffrn 1.226
_exptl_crystal_description 'rather regular thin needle'
_exptl_crystal_F_000 3020
_exptl_crystal_size_max 0.21
_exptl_crystal_size_mid 0.08
_exptl_crystal_size_min 0.03
_refine_diff_density_max 0.806
_refine_diff_density_min -0.568
_refine_diff_density_rms 0.079
_refine_ls_extinction_method none
_refine_ls_goodness_of_fit_all 1.109
_refine_ls_goodness_of_fit_ref 1.109
_refine_ls_hydrogen_treatment constr
_refine_ls_matrix_type full
_refine_ls_number_parameters 959
_refine_ls_number_reflns 10212
_refine_ls_number_restraints 0
_refine_ls_restrained_S_all 1.109
_refine_ls_R_factor_all 0.2060
_refine_ls_R_factor_gt 0.1286
_refine_ls_R_factor_obs 0.1286
_refine_ls_shift/esd_max 0.000
_refine_ls_shift/esd_mean 0.000
_refine_ls_shift/su_max 0.000
_refine_ls_shift/su_mean 0.000
_refine_ls_structure_factor_coef Fsqd
_refine_ls_weighting_details
;
w=1/[\s^2^(Fo^2^)+(0.1016P)^2^+34.9055P] where P=(Fo^2^+2Fc^2^)/3
;
_refine_ls_weighting_scheme calc
_refine_ls_wR_factor_all 0.2939
_refine_ls_wR_factor_gt 0.2577
_refine_ls_wR_factor_obs 0.2577
_refine_ls_wR_factor_ref 0.2939
_reflns_number_gt 6011
_reflns_number_observed 6011
_reflns_number_total 10212
_reflns_observed_criterion >2sigma(I)
_reflns_threshold_expression >2sigma(I)
_cod_data_source_file ja068714isi20070308_083825.cif
_cod_data_source_block PILI01
_cod_original_cell_volume 7834.3(9)
_cod_original_sg_symbol_H-M 'P 21/n'
_cod_database_code 4109346

loop_
_symmetry_equiv_pos_as_xyz
'x, y, z'
'-x+1/2, y+1/2, -z+1/2'
'-x, -y, -z'
'x-1/2, -y-1/2, z-1/2'

loop_
_atom_site_label
_atom_site_type_symbol
_atom_site_fract_x
_atom_site_fract_y
_atom_site_fract_z
_atom_site_U_iso_or_equiv
_atom_site_adp_type
_atom_site_occupancy
_atom_site_calc_flag
_atom_site_refinement_flags
O1 O 0.8655(4) 0.07775(18) 0.8286(3) 0.0305(15) Uani 1 d .
O2 O 1.0791(4) 0.05371(18) 0.6114(4) 0.0309(15) Uani 1 d .
O3 O 0.8889(4) 0.23820(19) 0.6740(4) 0.0456(18) Uani 1 d .
O4 O 1.0010(4) 0.2287(2) 0.5711(4) 0.0476(19) Uani 1 d .
O5 O 0.6993(3) 0.02566(18) 0.4293(3) 0.0269(15) Uani 1 d .
O6 O 0.6145(3) 0.03626(18) 0.5470(3) 0.0289(15) Uani 1 d .
O7 O 0.7672(4) 0.29822(18) 0.6653(4) 0.0356(16) Uani 1 d .
O8 O 0.9536(4) 0.25956(19) 0.4042(4) 0.0436(18) Uani 1 d .
O9 O 0.6590(4) 0.06347(17) 0.2593(3) 0.0286(15) Uani 1 d .
O10 O 0.4630(3) 0.08940(17) 0.5407(3) 0.0261(14) Uani 1 d .
N1 N 1.0148(4) 0.0822(2) 0.8417(4) 0.0239(17) Uani 1 d .
N2 N 1.1164(4) 0.0682(2) 0.7551(4) 0.0200(17) Uani 1 d .
N3 N 1.0316(4) 0.0145(2) 0.7076(4) 0.0177(16) Uani 1 d .
N4 N 0.9508(4) 0.0209(2) 0.8152(4) 0.0190(16) Uani 1 d .
N5 N 0.6807(4) 0.2707(2) 0.4248(5) 0.0279(18) Uani 1 d .
H5 H 0.6499 0.2481 0.4093 0.033 Uiso 0.50 calc PR
N6 N 0.6730(4) 0.2092(2) 0.2926(4) 0.0272(18) Uani 1 d .
H6 H 0.6476 0.2126 0.3339 0.033 Uiso 0.50 calc PR
N7 N 0.5408(4) 0.1645(2) 0.3559(4) 0.0240(17) Uani 1 d .
H7 H 0.5712 0.1872 0.3713 0.029 Uiso 0.50 calc PR
N8 N 0.5388(4) 0.2291(2) 0.4793(4) 0.0282(18) Uani 1 d .
H8 H 0.5646 0.2255 0.4384 0.034 Uiso 0.50 calc PR
C1 C 1.0861(5) 0.0564(2) 0.8292(5) 0.020(2) Uani 1 d .
C2 C 1.0347(5) 0.0141(2) 0.7970(5) 0.020(2) Uani 1 d .
C3 C 0.9362(6) 0.0625(3) 0.8266(5) 0.021(2) Uiso 1 d .
C4 C 1.0743(5) 0.0465(3) 0.6837(6) 0.024(2) Uani 1 d .
C5 C 1.1477(6) 0.1109(2) 0.7478(6) 0.030(2) Uani 1 d .
H5A H 1.1794 0.1112 0.7030 0.036 Uiso 1 calc R
H5B H 1.1906 0.1181 0.8016 0.036 Uiso 1 calc R
C6 C 1.0261(6) 0.1259(3) 0.8591(6) 0.032(2) Uani 1 d .
H6A H 1.0834 0.1304 0.9006 0.038 Uiso 1 calc R
H6B H 0.9794 0.1354 0.8850 0.038 Uiso 1 calc R
C7 C 0.8748(5) -0.0059(3) 0.7753(5) 0.026(2) Uani 1 d .
H7A H 0.8300 -0.0031 0.8075 0.031 Uiso 1 calc R
H7B H 0.8948 -0.0350 0.7799 0.031 Uiso 1 calc R
C8 C 0.9736(5) -0.0134(3) 0.6459(5) 0.026(2) Uani 1 d .
H8A H 0.9778 -0.0415 0.6702 0.031 Uiso 1 calc R
H8B H 0.9949 -0.0146 0.5943 0.031 Uiso 1 calc R
C10 C 1.1610(5) 0.0540(3) 0.9098(6) 0.028(2) Uani 1 d .
C11 C 1.2472(6) 0.0471(3) 0.9060(6) 0.035(2) Uani 1 d .
H11 H 1.2589 0.0426 0.8528 0.043 Uiso 1 calc R
C12 C 1.3160(7) 0.0466(3) 0.9786(7) 0.054(3) Uani 1 d .
H12 H 1.3745 0.0415 0.9757 0.065 Uiso 1 calc R
C13 C 1.2976(8) 0.0536(3) 1.0556(8) 0.061(4) Uani 1 d .
H13 H 1.3448 0.0538 1.1054 0.073 Uiso 1 calc R
C14 C 1.2147(8) 0.0603(3) 1.0626(6) 0.049(3) Uani 1 d .
H14 H 1.2040 0.0648 1.1163 0.058 Uiso 1 calc R
C15 C 1.1456(6) 0.0604(3) 0.9893(6) 0.037(3) Uani 1 d .
H15 H 1.0872 0.0650 0.9932 0.044 Uiso 1 calc R
C20 C 1.0789(5) -0.0254(3) 0.8406(5) 0.023(2) Uani 1 d .
C21 C 1.1317(5) -0.0505(2) 0.8043(5) 0.023(2) Uani 1 d .
H21 H 1.1388 -0.0431 0.7505 0.027 Uiso 1 calc R
C22 C 1.1738(5) -0.0855(3) 0.8430(6) 0.029(2) Uani 1 d .
H22 H 1.2080 -0.1023 0.8161 0.035 Uiso 1 calc R
C23 C 1.1644(6) -0.0953(3) 0.9221(7) 0.040(3) Uani 1 d .
H23 H 1.1925 -0.1192 0.9500 0.048 Uiso 1 calc R
C24 C 1.1147(6) -0.0708(3) 0.9619(6) 0.035(2) Uani 1 d .
H24 H 1.1096 -0.0780 1.0166 0.042 Uiso 1 calc R
C25 C 1.0731(6) -0.0365(3) 0.9223(5) 0.027(2) Uani 1 d .
H25 H 1.0399 -0.0198 0.9502 0.032 Uiso 1 calc R
C30 C 0.7796(6) 0.3237(3) 0.4335(6) 0.031(2) Uani 1 d .
H30 H 0.8254 0.3401 0.4226 0.037 Uiso 1 calc R
C31 C 0.7342(5) 0.3311(3) 0.4909(6) 0.025(2) Uani 1 d .
H31 H 0.7412 0.3543 0.5275 0.030 Uiso 1 calc R
C32 C 0.6730(5) 0.2978(3) 0.4870(5) 0.024(2) Uani 1 d .
C33 C 0.6152(5) 0.2931(3) 0.5393(5) 0.022(2) Uani 1 d .
C34 C 0.5542(6) 0.2613(3) 0.5360(6) 0.028(2) Uani 1 d .
C35 C 0.4977(6) 0.2562(3) 0.5912(6) 0.038(3) Uani 1 d .
H35 H 0.4936 0.2740 0.6360 0.045 Uiso 1 calc R
C36 C 0.4513(6) 0.2209(3) 0.5670(5) 0.031(2) Uani 1 d .
H36 H 0.4090 0.2097 0.5928 0.037 Uiso 1 calc R
C37 C 0.4760(5) 0.2035(3) 0.4971(5) 0.020(2) Uani 1 d .
C38 C 0.4469(5) 0.1656(3) 0.4555(5) 0.022(2) Uani 1 d .
C39 C 0.4793(5) 0.1478(2) 0.3915(5) 0.022(2) Uani 1 d .
C40 C 0.4471(5) 0.1094(3) 0.3500(5) 0.025(2) Uani 1 d .
H40 H 0.4044 0.0919 0.3637 0.030 Uiso 1 calc R
C41 C 0.4884(5) 0.1024(3) 0.2878(6) 0.028(2) Uani 1 d .
H41 H 0.4816 0.0793 0.2508 0.033 Uiso 1 calc R
C42 C 0.5452(6) 0.1382(3) 0.2907(5) 0.027(2) Uani 1 d .
C43 C 0.5973(6) 0.1447(3) 0.2329(5) 0.030(2) Uani 1 d .
C44 C 0.6545(5) 0.1780(3) 0.2339(5) 0.023(2) Uani 1 d .
C45 C 0.7095(5) 0.1838(3) 0.1761(6) 0.028(2) Uani 1 d .
H45 H 0.7102 0.1672 0.1286 0.034 Uiso 1 calc R
C46 C 0.7601(6) 0.2180(3) 0.2035(5) 0.029(2) Uani 1 d .
H46 H 0.8029 0.2290 0.1782 0.034 Uiso 1 calc R
C47 C 0.7379(6) 0.2344(3) 0.2770(5) 0.030(2) Uani 1 d .
C48 C 0.7733(5) 0.2688(3) 0.3237(5) 0.027(2) Uani 1 d .
C49 C 0.7448(6) 0.2858(3) 0.3919(5) 0.025(2) Uani 1 d .
C50 C 1.0776(5) 0.1442(2) 0.7278(6) 0.025(2) Uani 1 d .
C51 C 1.0226(5) 0.1516(3) 0.7810(6) 0.029(2) Uani 1 d .
C52 C 0.9607(6) 0.1837(3) 0.7616(6) 0.041(3) Uani 1 d .
H52 H 0.9214 0.1882 0.7959 0.049 Uiso 1 calc R
C53 C 0.9569(6) 0.2087(3) 0.6921(6) 0.037(3) Uani 1 d .
C54 C 1.0107(6) 0.2022(3) 0.6393(6) 0.037(3) Uani 1 d .
C55 C 1.0709(5) 0.1694(3) 0.6574(6) 0.033(2) Uani 1 d .
H55 H 1.1078 0.1643 0.6211 0.040 Uiso 1 calc R
C56 C 0.9132(6) 0.2804(3) 0.6680(7) 0.044(3) Uani 1 d .
H56A H 0.9020 0.2887 0.6080 0.052 Uiso 1 calc R
H56B H 0.9765 0.2843 0.6957 0.052 Uiso 1 calc R
C57 C 1.0553(7) 0.2212(3) 0.5147(6) 0.045(3) Uani 1 d .
H57A H 1.0374 0.1952 0.4830 0.054 Uiso 1 calc R
H57B H 1.1177 0.2187 0.5469 0.054 Uiso 1 calc R
C58 C 0.8592(5) 0.3059(3) 0.7109(6) 0.044(3) Uani 1 d .
H58A H 0.8699 0.2976 0.7709 0.053 Uiso 1 calc R
H58B H 0.8737 0.3355 0.7084 0.053 Uiso 1 calc R
C59 C 1.0439(6) 0.2574(3) 0.4541(7) 0.049(3) Uani 1 d .
H59A H 1.0600 0.2833 0.4863 0.059 Uiso 1 calc R
H59B H 1.0834 0.2540 0.4165 0.059 Uiso 1 calc R
C60 C 0.8786(5) -0.0004(3) 0.6218(5) 0.024(2) Uani 1 d .
C61 C 0.8318(5) 0.0037(2) 0.6829(5) 0.018(2) Uani 1 d .
C62 C 0.7442(5) 0.0164(2) 0.6595(5) 0.023(2) Uani 1 d .
H62 H 0.7133 0.0199 0.7016 0.027 Uiso 1 calc R
C63 C 0.7006(5) 0.0243(3) 0.5739(6) 0.026(2) Uani 1 d .
C64 C 0.7469(5) 0.0197(3) 0.5122(5) 0.025(2) Uani 1 d .
C65 C 0.8354(6) 0.0074(2) 0.5378(5) 0.024(2) Uani 1 d .
H65 H 0.8670 0.0043 0.4961 0.028 Uiso 1 calc R
C66 C 0.5687(5) 0.0396(3) 0.6127(5) 0.030(2) Uani 1 d .
H66A H 0.5949 0.0621 0.6521 0.036 Uiso 1 calc R
H66B H 0.5751 0.0134 0.6451 0.036 Uiso 1 calc R
C67 C 0.7453(5) 0.0184(3) 0.3656(5) 0.029(2) Uani 1 d .
H67A H 0.7725 -0.0094 0.3735 0.035 Uiso 1 calc R
H67B H 0.7928 0.0391 0.3710 0.035 Uiso 1 calc R
C68 C 0.4737(5) 0.0482(3) 0.5745(6) 0.028(2) Uani 1 d .
H68A H 0.4497 0.0281 0.5289 0.034 Uiso 1 calc R
H68B H 0.4408 0.0453 0.6180 0.034 Uiso 1 calc R
C69 C 0.6835(6) 0.0213(3) 0.2802(5) 0.028(2) Uani 1 d .
H69A H 0.7116 0.0097 0.2379 0.033 Uiso 1 calc R
H69B H 0.6301 0.0048 0.2787 0.033 Uiso 1 calc R
C70 C 0.7033(6) 0.3259(3) 0.6743(5) 0.028(2) Uani 1 d .
C71 C 0.7137(6) 0.3532(3) 0.7410(6) 0.035(2) Uani 1 d .
H71 H 0.7681 0.3547 0.7830 0.042 Uiso 1 calc R
C72 C 0.6436(6) 0.3784(3) 0.7462(6) 0.035(2) Uani 1 d .
H72 H 0.6497 0.3968 0.7925 0.042 Uiso 1 calc R
C73 C 0.5657(6) 0.3768(3) 0.6842(6) 0.032(2) Uani 1 d .
H73 H 0.5179 0.3940 0.6876 0.038 Uiso 1 calc R
C74 C 0.5573(6) 0.3502(2) 0.6173(5) 0.024(2) Uani 1 d .
H74 H 0.5034 0.3498 0.5745 0.029 Uiso 1 calc R
C75 C 0.6241(5) 0.3238(2) 0.6099(5) 0.023(2) Uani 1 d .
C80 C 0.9342(6) 0.2893(3) 0.3413(6) 0.029(2) Uani 1 d .
C81 C 0.9977(6) 0.3144(3) 0.3226(6) 0.039(3) Uani 1 d .
H81 H 1.0577 0.3118 0.3529 0.047 Uiso 1 calc R
C82 C 0.9714(8) 0.3437(3) 0.2580(7) 0.051(3) Uani 1 d .
H82 H 1.0140 0.3614 0.2446 0.062 Uiso 1 calc R
C83 C 0.8831(7) 0.3471(3) 0.2132(6) 0.041(3) Uani 1 d .
H83 H 0.8654 0.3671 0.1696 0.049 Uiso 1 calc R
C84 C 0.8225(6) 0.3214(3) 0.2328(5) 0.031(2) Uani 1 d .
H84 H 0.7630 0.3233 0.2008 0.038 Uiso 1 calc R
C85 C 0.8447(5) 0.2926(3) 0.2978(6) 0.027(2) Uani 1 d .
C90 C 0.3719(5) 0.1446(3) 0.4782(5) 0.026(2) Uani 1 d .
C91 C 0.2889(6) 0.1636(3) 0.4584(6) 0.031(2) Uani 1 d .
H91 H 0.2827 0.1906 0.4351 0.037 Uiso 1 calc R
C92 C 0.2157(6) 0.1437(3) 0.4722(6) 0.035(2) Uani 1 d .
H92 H 0.1601 0.1571 0.4579 0.042 Uiso 1 calc R
C93 C 0.2240(6) 0.1046(3) 0.5066(6) 0.033(2) Uani 1 d .
H93 H 0.1738 0.0910 0.5156 0.040 Uiso 1 calc R
C94 C 0.3046(6) 0.0851(3) 0.5279(5) 0.032(2) Uani 1 d .
H94 H 0.3096 0.0579 0.5502 0.039 Uiso 1 calc R
C95 C 0.3796(5) 0.1056(3) 0.5164(5) 0.021(2) Uani 1 d .
C100 C 0.6137(5) 0.0724(3) 0.1760(5) 0.021(2) Uani 1 d .
C101 C 0.5967(6) 0.0438(3) 0.1109(6) 0.029(2) Uani 1 d .
H101 H 0.6127 0.0157 0.1219 0.035 Uiso 1 calc R
C102 C 0.5561(6) 0.0567(3) 0.0299(6) 0.036(3) Uani 1 d .
H102 H 0.5463 0.0374 -0.0151 0.044 Uiso 1 calc R
C103 C 0.5291(6) 0.0974(3) 0.0125(6) 0.035(2) Uani 1 d .
H103 H 0.5014 0.1060 -0.0435 0.042 Uiso 1 calc R
C104 C 0.5439(5) 0.1254(3) 0.0795(6) 0.029(2) Uani 1 d .
H104 H 0.5255 0.1532 0.0686 0.034 Uiso 1 calc R
C105 C 0.5848(5) 0.1134(3) 0.1621(5) 0.028(2) Uani 1 d .
C9A C 0.6764(8) 0.0701(6) 0.8746(10) 0.122(7) Uani 1 d .
H9A H 0.7232 0.0626 0.8481 0.183 Uiso 1 calc R
H9B H 0.6945 0.0630 0.9348 0.183 Uiso 1 calc R
H9C H 0.6652 0.0998 0.8683 0.183 Uiso 1 calc R
C9B C 0.5976(9) 0.0480(5) 0.8346(8) 0.075(4) Uani 1 d .
N9 N 0.5355(9) 0.0311(5) 0.8021(7) 0.123(6) Uani 1 d .
C16 C 0.8964(16) 0.1362(8) 0.4117(16) 0.073(7) Uiso 0.50 d P
H16 H 0.8925 0.1630 0.4405 0.087 Uiso 0.50 calc PR
Cl1 Cl 0.9586(6) 0.1098(3) 0.4881(6) 0.129(3) Uiso 0.50 d P
Cl2 Cl 0.8054(8) 0.1267(4) 0.3778(8) 0.164(4) Uiso 0.50 d P
Cl3 Cl 0.9552(8) 0.1519(4) 0.3334(7) 0.164(4) Uiso 0.50 d P

loop_
_atom_site_aniso_label
_atom_site_aniso_U_11
_atom_site_aniso_U_22
_atom_site_aniso_U_33
_atom_site_aniso_U_23
_atom_site_aniso_U_13
_atom_site_aniso_U_12
O1 0.025(3) 0.033(4) 0.033(4) 0.001(3) 0.007(3) 0.004(3)
O2 0.030(4) 0.038(4) 0.028(4) 0.009(3) 0.013(3) 0.003(3)
O3 0.034(4) 0.029(4) 0.079(5) 0.019(4) 0.025(4) 0.013(3)
O4 0.043(4) 0.055(5) 0.053(5) 0.035(4) 0.027(4) 0.027(4)
O5 0.024(3) 0.037(4) 0.018(4) 0.001(3) 0.003(3) 0.006(3)
O6 0.024(4) 0.039(4) 0.024(4) 0.005(3) 0.007(3) 0.002(3)
O7 0.030(4) 0.028(4) 0.044(4) -0.011(3) 0.002(3) 0.017(3)
O8 0.036(4) 0.042(4) 0.050(4) 0.028(4) 0.005(3) -0.001(3)
O9 0.042(4) 0.028(4) 0.011(3) 0.000(3) -0.001(3) 0.008(3)
O10 0.018(3) 0.029(4) 0.034(4) 0.004(3) 0.011(3) -0.002(3)
N1 0.031(4) 0.012(4) 0.029(4) -0.004(3) 0.009(3) 0.006(3)
N2 0.013(4) 0.016(4) 0.027(4) 0.003(3) -0.003(3) 0.000(3)
N3 0.021(4) 0.017(4) 0.014(4) -0.003(3) 0.001(3) -0.001(3)
N4 0.017(4) 0.020(4) 0.019(4) 0.003(3) 0.002(3) 0.001(3)
N5 0.016(4) 0.028(5) 0.039(5) -0.001(4) 0.007(4) -0.012(3)
N6 0.034(4) 0.017(4) 0.033(5) -0.008(4) 0.013(4) 0.002(4)
N7 0.035(4) 0.019(4) 0.022(4) -0.006(3) 0.015(4) -0.003(3)
N8 0.035(4) 0.028(5) 0.024(4) -0.006(4) 0.011(4) -0.001(4)
C1 0.030(5) 0.015(5) 0.020(5) 0.003(4) 0.015(4) -0.003(4)
C2 0.012(4) 0.023(5) 0.022(5) 0.003(4) -0.001(4) -0.003(4)
C4 0.017(5) 0.017(5) 0.037(7) 0.009(5) 0.006(5) 0.007(4)
C5 0.034(5) 0.016(5) 0.039(6) 0.006(4) 0.008(5) -0.009(4)
C6 0.031(6) 0.017(5) 0.047(6) -0.003(5) 0.013(5) 0.000(4)
C7 0.022(5) 0.035(6) 0.020(5) -0.006(4) 0.004(4) -0.008(4)
C8 0.026(5) 0.027(5) 0.027(5) 0.005(4) 0.011(4) 0.002(4)
C10 0.023(5) 0.023(5) 0.033(6) -0.001(4) -0.001(4) 0.001(4)
C11 0.028(6) 0.026(6) 0.043(6) -0.013(5) -0.005(5) 0.008(4)
C12 0.062(8) 0.036(7) 0.051(8) -0.022(6) -0.008(7) 0.013(5)
C13 0.059(9) 0.044(7) 0.054(9) -0.004(6) -0.028(7) -0.004(6)
C14 0.071(8) 0.028(6) 0.033(7) 0.001(5) -0.011(6) -0.009(6)
C15 0.049(6) 0.018(5) 0.037(7) 0.005(5) 0.002(5) -0.012(5)
C20 0.017(5) 0.023(5) 0.025(5) -0.004(4) -0.004(4) -0.002(4)
C21 0.023(5) 0.016(5) 0.029(5) 0.002(4) 0.008(4) -0.004(4)
C22 0.026(5) 0.023(6) 0.040(6) 0.013(5) 0.011(5) 0.007(4)
C23 0.038(6) 0.016(6) 0.054(7) 0.012(5) -0.008(5) 0.002(5)
C24 0.053(6) 0.025(6) 0.022(5) 0.010(5) 0.001(5) 0.000(5)
C25 0.040(6) 0.020(5) 0.021(5) 0.002(4) 0.009(4) -0.001(4)
C30 0.028(5) 0.018(5) 0.043(6) 0.000(5) 0.005(5) 0.003(4)
C31 0.031(5) 0.010(5) 0.035(6) -0.009(4) 0.010(5) 0.001(4)
C32 0.023(5) 0.015(5) 0.028(5) -0.002(4) -0.002(4) 0.000(4)
C33 0.025(5) 0.024(5) 0.019(5) 0.001(4) 0.008(4) 0.005(4)
C34 0.028(5) 0.031(6) 0.028(6) 0.000(5) 0.012(5) 0.001(5)
C35 0.057(7) 0.018(6) 0.041(6) -0.009(5) 0.019(5) -0.010(5)
C36 0.040(6) 0.030(6) 0.024(5) -0.006(4) 0.012(5) -0.009(5)
C37 0.025(5) 0.018(5) 0.022(5) -0.001(4) 0.012(4) -0.003(4)
C38 0.027(5) 0.020(5) 0.020(5) 0.001(4) 0.006(4) 0.003(4)
C39 0.031(5) 0.008(5) 0.029(5) -0.006(4) 0.011(4) -0.002(4)
C40 0.013(5) 0.031(6) 0.031(6) 0.001(4) 0.006(4) -0.007(4)
C41 0.032(5) 0.023(5) 0.031(6) -0.006(4) 0.012(5) -0.001(4)
C42 0.037(6) 0.025(6) 0.020(5) 0.005(4) 0.010(4) 0.000(4)
C43 0.035(6) 0.030(6) 0.024(6) 0.005(4) 0.008(5) 0.010(5)
C44 0.027(5) 0.023(6) 0.023(5) 0.002(4) 0.012(4) 0.001(4)
C45 0.032(5) 0.028(6) 0.030(6) -0.005(4) 0.017(5) 0.000(4)
C46 0.035(6) 0.032(6) 0.021(5) 0.004(4) 0.010(4) 0.001(5)
C47 0.043(6) 0.021(6) 0.023(6) 0.009(5) 0.005(5) 0.006(5)
C48 0.023(5) 0.034(6) 0.022(5) -0.001(5) 0.001(4) 0.001(4)
C49 0.030(5) 0.019(5) 0.023(5) -0.012(4) 0.002(4) 0.000(4)
C50 0.034(5) 0.003(5) 0.034(6) 0.009(4) 0.004(5) 0.000(4)
C51 0.021(5) 0.029(6) 0.037(6) -0.007(5) 0.006(5) 0.002(4)
C52 0.039(6) 0.032(6) 0.052(7) 0.008(5) 0.012(5) 0.010(5)
C53 0.032(6) 0.034(6) 0.046(7) 0.008(5) 0.009(5) 0.019(5)
C54 0.031(6) 0.029(6) 0.045(7) 0.015(5) 0.001(5) 0.015(5)
C55 0.021(5) 0.040(6) 0.042(6) -0.005(5) 0.017(5) 0.003(5)
C56 0.049(6) 0.017(6) 0.063(7) 0.000(5) 0.011(6) -0.005(5)
C57 0.051(7) 0.038(6) 0.051(7) 0.021(5) 0.025(6) 0.016(5)
C58 0.021(5) 0.036(6) 0.061(7) -0.018(5) -0.012(5) 0.003(5)
C59 0.022(6) 0.057(7) 0.066(8) 0.028(6) 0.009(5) -0.001(5)
C60 0.025(5) 0.031(6) 0.016(5) 0.007(4) 0.006(4) 0.001(4)
C61 0.020(5) 0.021(5) 0.014(5) -0.001(4) 0.005(4) 0.005(4)
C62 0.019(5) 0.016(5) 0.031(6) -0.003(4) 0.002(4) -0.006(4)
C63 0.019(5) 0.019(5) 0.037(6) -0.009(4) 0.000(5) 0.013(4)
C64 0.023(5) 0.026(5) 0.023(6) -0.009(4) -0.001(4) 0.004(4)
C65 0.038(6) 0.013(5) 0.025(6) -0.008(4) 0.018(5) 0.002(4)
C66 0.026(5) 0.035(6) 0.030(6) 0.002(4) 0.009(5) -0.004(4)
C67 0.024(5) 0.035(6) 0.029(6) -0.003(5) 0.007(5) -0.007(4)
C68 0.029(5) 0.023(6) 0.038(6) -0.004(4) 0.017(4) -0.009(4)
C69 0.036(5) 0.018(5) 0.031(6) 0.007(4) 0.012(4) 0.007(4)
C70 0.035(6) 0.023(5) 0.025(5) -0.003(4) 0.008(5) 0.004(4)
C71 0.038(6) 0.027(6) 0.032(6) -0.004(5) -0.003(5) 0.009(5)
C72 0.050(7) 0.022(6) 0.030(6) 0.000(4) 0.008(5) 0.003(5)
C73 0.032(6) 0.015(5) 0.044(6) -0.003(5) -0.001(5) 0.019(4)
C74 0.035(5) 0.013(5) 0.025(5) -0.005(4) 0.007(4) -0.003(4)
C75 0.031(5) 0.015(5) 0.024(5) 0.006(4) 0.010(4) 0.001(4)
C80 0.028(6) 0.026(6) 0.038(6) 0.008(5) 0.016(5) -0.003(4)
C81 0.032(6) 0.033(6) 0.052(7) 0.008(5) 0.009(5) -0.006(5)
C82 0.067(8) 0.044(7) 0.049(7) 0.005(6) 0.026(6) -0.018(6)
C83 0.062(7) 0.031(6) 0.029(6) 0.014(5) 0.012(6) -0.001(5)
C84 0.042(6) 0.033(6) 0.024(6) 0.011(5) 0.016(5) -0.006(5)
C85 0.024(5) 0.027(6) 0.034(6) -0.005(5) 0.017(4) -0.002(4)
C90 0.025(5) 0.037(6) 0.022(5) 0.003(4) 0.016(4) 0.010(5)
C91 0.034(6) 0.017(5) 0.041(6) -0.012(4) 0.008(5) -0.008(5)
C92 0.028(6) 0.046(7) 0.035(6) -0.005(5) 0.014(5) 0.009(5)
C93 0.022(5) 0.037(6) 0.044(6) -0.002(5) 0.016(5) 0.006(5)
C94 0.034(6) 0.039(6) 0.021(5) -0.007(4) 0.003(4) -0.003(5)
C95 0.024(5) 0.018(5) 0.022(5) -0.007(4) 0.006(4) -0.009(4)
C100 0.008(4) 0.026(6) 0.034(6) -0.005(5) 0.011(4) 0.003(4)
C101 0.045(6) 0.019(5) 0.032(6) -0.011(5) 0.024(5) -0.005(4)
C102 0.041(6) 0.052(7) 0.015(6) -0.006(5) 0.006(5) -0.005(5)
C103 0.039(6) 0.038(7) 0.021(6) 0.002(5) -0.005(5) -0.004(5)
C104 0.033(5) 0.018(5) 0.033(6) 0.002(5) 0.007(5) 0.001(4)
C105 0.027(5) 0.040(6) 0.017(5) 0.004(5) 0.007(4) 0.004(4)
C9A 0.036(7) 0.211(19) 0.125(13) -0.085(13) 0.032(8) -0.035(10)
C9B 0.069(10) 0.107(12) 0.049(8) 0.003(8) 0.017(7) -0.012(9)
N9 0.105(10) 0.202(16) 0.054(8) 0.007(9) 0.008(7) -0.072(11)

loop_
_atom_type_symbol
_atom_type_description
_atom_type_scat_dispersion_real
_atom_type_scat_dispersion_imag
_atom_type_scat_source
C C 0.0033 0.0016 'International Tables Vol C Tables 4.2.6.8 and 6.1.1.4'
H H 0.0000 0.0000 'International Tables Vol C Tables 4.2.6.8 and 6.1.1.4'
N N 0.0061 0.0033 'International Tables Vol C Tables 4.2.6.8 and 6.1.1.4'
O O 0.0106 0.0060 'International Tables Vol C Tables 4.2.6.8 and 6.1.1.4'
Cl Cl 0.1484 0.1585 'International Tables Vol C Tables 4.2.6.8 and 6.1.1.4'

loop_
_geom_angle_atom_site_label_1
_geom_angle_atom_site_label_2
_geom_angle_atom_site_label_3
_geom_angle
_geom_angle_publ_flag
C53 O3 C56 117.4(7) y
C54 O4 C57 117.2(7) y
C64 O5 C67 116.4(6) y
C63 O6 C66 115.2(6) y
C70 O7 C58 119.0(6) y
C80 O8 C59 116.7(7) y
C100 O9 C69 117.9(6) y
C95 O10 C68 118.2(6) y
C3 N1 C6 123.7(7) y
C3 N1 C1 113.9(7) y
C6 N1 C1 122.0(7) y
C4 N2 C1 112.5(7) y
C4 N2 C5 120.2(7) y
C1 N2 C5 119.8(7) y
C4 N3 C2 114.3(7) y
C4 N3 C8 122.4(7) y
C2 N3 C8 122.4(6) y
C3 N4 C2 111.6(6) y
C3 N4 C7 118.9(6) y
C2 N4 C7 119.7(6) y
C49 N5 C32 106.6(7) y
C44 N6 C47 109.6(7) y
C39 N7 C42 105.8(7) y
C34 N8 C37 108.7(7) y
N1 C1 N2 113.4(6) y
N1 C1 C10 110.9(7) y
N2 C1 C10 112.7(7) y
N1 C1 C2 101.2(6) y
N2 C1 C2 101.2(6) y
C10 C1 C2 116.8(6) y
N4 C2 N3 114.6(6) y
N4 C2 C20 110.9(7) y
N3 C2 C20 111.5(7) y
N4 C2 C1 102.2(6) y
N3 C2 C1 101.9(6) y
C20 C2 C1 115.3(6) y
O1 C3 N1 126.7(8) y
O1 C3 N4 125.3(8) y
N1 C3 N4 107.7(7) y
O2 C4 N3 125.9(8) y
O2 C4 N2 125.9(8) y
N3 C4 N2 108.1(8) y
N2 C5 C50 116.2(7) y
N1 C6 C51 113.3(7) y
N4 C7 C61 114.7(7) y
N3 C8 C60 113.8(7) y
C11 C10 C15 118.2(8) y
C11 C10 C1 120.8(8) y
C15 C10 C1 121.0(8) y
C12 C11 C10 121.1(10) y
C11 C12 C13 118.6(10) y
C14 C13 C12 122.5(10) y
C13 C14 C15 118.6(11) y
C14 C15 C10 121.0(10) y
C21 C20 C25 116.6(8) y
C21 C20 C2 122.0(8) y
C25 C20 C2 121.2(8) y
C22 C21 C20 123.3(8) y
C23 C22 C21 117.5(9) y
C22 C23 C24 121.6(8) y
C25 C24 C23 119.9(9) y
C24 C25 C20 121.1(9) y
C31 C30 C49 106.1(8) y
C30 C31 C32 107.9(8) y
N5 C32 C33 125.4(8) y
N5 C32 C31 108.9(8) y
C33 C32 C31 125.8(8) y
C34 C33 C32 126.9(8) y
C34 C33 C75 116.1(8) y
C32 C33 C75 116.8(7) y
N8 C34 C33 125.5(8) y
N8 C34 C35 108.1(8) y
C33 C34 C35 126.4(8) y
C36 C35 C34 106.7(8) y
C35 C36 C37 109.3(8) y
N8 C37 C38 125.2(8) y
N8 C37 C36 107.1(7) y
C38 C37 C36 127.5(8) y
C39 C38 C37 125.4(8) y
C39 C38 C90 117.7(7) y
C37 C38 C90 116.7(7) y
N7 C39 C38 126.4(7) y
N7 C39 C40 109.8(7) y
C38 C39 C40 123.7(8) y
C41 C40 C39 108.6(8) y
C40 C41 C42 104.6(8) y
N7 C42 C43 125.4(8) y
N7 C42 C41 111.1(7) y
C43 C42 C41 123.5(8) y
C44 C43 C42 125.9(8) y
C44 C43 C105 118.5(8) y
C42 C43 C105 115.5(8) y
N6 C44 C43 126.3(8) y
N6 C44 C45 108.0(7) y
C43 C44 C45 125.6(8) y
C46 C45 C44 106.6(8) y
C45 C46 C47 109.0(8) y
C48 C47 N6 125.7(8) y
C48 C47 C46 127.5(9) y
N6 C47 C46 106.8(8) y
C47 C48 C49 125.6(8) y
C47 C48 C85 118.4(8) y
C49 C48 C85 115.8(8) y
N5 C49 C48 126.6(8) y
N5 C49 C30 110.4(8) y
C48 C49 C30 122.9(8) y
C55 C50 C51 119.2(8) y
C55 C50 C5 119.3(8) y
C51 C50 C5 121.4(8) y
C50 C51 C52 119.5(9) y
C50 C51 C6 122.6(8) y
C52 C51 C6 117.9(8) y
C53 C52 C51 119.8(9) y
C54 C53 C52 121.7(8) y
C54 C53 O3 122.1(8) y
C52 C53 O3 115.9(9) y
C53 C54 O4 117.1(8) y
C53 C54 C55 118.5(9) y
O4 C54 C55 124.4(9) y
C50 C55 C54 121.3(9) y
O3 C56 C58 107.5(8) y
O4 C57 C59 107.6(8) y
O7 C58 C56 106.1(7) y
O8 C59 C57 109.9(8) y
C65 C60 C61 118.7(7) y
C65 C60 C8 120.5(8) y
C61 C60 C8 120.8(7) y
C62 C61 C60 120.0(7) y
C62 C61 C7 119.0(7) y
C60 C61 C7 121.0(7) y
C61 C62 C63 121.0(8) y
O6 C63 C64 117.1(7) y
O6 C63 C62 123.7(8) y
C64 C63 C62 119.2(7) y
O5 C64 C63 116.3(7) y
O5 C64 C65 125.0(8) y
C63 C64 C65 118.5(8) y
C60 C65 C64 122.5(8) y
O6 C66 C68 110.0(7) y
O5 C67 C69 110.1(7) y
O10 C68 C66 109.9(7) y
O9 C69 C67 110.7(7) y
C71 C70 O7 124.0(8) y
C71 C70 C75 121.6(8) y
O7 C70 C75 114.4(7) y
C70 C71 C72 119.4(8) y
C73 C72 C71 120.1(9) y
C74 C73 C72 119.7(8) y
C73 C74 C75 122.7(8) y
C74 C75 C70 116.6(8) y
C74 C75 C33 123.7(7) y
C70 C75 C33 119.7(7) y
O8 C80 C81 122.7(8) y
O8 C80 C85 115.3(7) y
C81 C80 C85 121.9(8) y
C80 C81 C82 118.5(9) y
C83 C82 C81 120.5(9) y
C84 C83 C82 119.2(9) y
C83 C84 C85 122.5(9) y
C84 C85 C80 117.2(8) y
C84 C85 C48 120.0(8) y
C80 C85 C48 122.6(8) y
C95 C90 C91 117.6(8) y
C95 C90 C38 122.7(7) y
C91 C90 C38 119.6(8) y
C92 C91 C90 121.5(9) y
C93 C92 C91 119.9(9) y
C94 C93 C92 120.4(9) y
C93 C94 C95 119.9(9) y
O10 C95 C90 115.9(7) y
O10 C95 C94 123.6(8) y
C90 C95 C94 120.5(8) y
C101 C100 O9 124.1(8) y
C101 C100 C105 121.3(8) y
O9 C100 C105 114.6(7) y
C102 C101 C100 119.0(9) y
C101 C102 C103 121.6(9) y
C102 C103 C104 118.3(8) y
C105 C104 C103 121.7(8) y
C104 C105 C100 117.8(8) y
C104 C105 C43 119.7(8) y
C100 C105 C43 122.5(7) y
N9 C9B C9A 178.7(16) y
Cl2 C16 Cl1 122.0(18) y
Cl2 C16 Cl3 115.2(16) y
Cl1 C16 Cl3 111.9(14) y

loop_
_geom_bond_atom_site_label_1
_geom_bond_atom_site_label_2
_geom_bond_distance
_geom_bond_publ_flag
O1 C3 1.215(9) y
O2 C4 1.218(10) y
O3 C53 1.393(10) y
O3 C56 1.416(10) y
O4 C54 1.371(10) y
O4 C57 1.423(11) y
O5 C64 1.370(9) y
O5 C67 1.425(9) y
O6 C63 1.353(9) y
O6 C66 1.434(10) y
O7 C70 1.371(10) y
O7 C58 1.452(9) y
O8 C80 1.371(10) y
O8 C59 1.431(10) y
O9 C100 1.383(9) y
O9 C69 1.422(9) y
O10 C95 1.360(9) y
O10 C68 1.423(9) y
N1 C3 1.343(10) y
N1 C6 1.431(10) y
N1 C1 1.441(10) y
N2 C4 1.363(10) y
N2 C1 1.453(10) y
N2 C5 1.469(10) y
N3 C4 1.335(10) y
N3 C2 1.439(10) y
N3 C8 1.465(10) y
N4 C3 1.373(10) y
N4 C2 1.430(10) y
N4 C7 1.470(10) y
N5 C49 1.340(10) y
N5 C32 1.360(10) y
N6 C44 1.359(10) y
N6 C47 1.370(11) y
N7 C39 1.352(10) y
N7 C42 1.369(10) y
N8 C34 1.361(11) y
N8 C37 1.366(10) y
C1 C10 1.510(11) y
C1 C2 1.592(11) y
C2 C20 1.526(11) y
C5 C50 1.501(11) y
C6 C51 1.502(12) y
C7 C61 1.507(11) y
C8 C60 1.489(11) y
C10 C11 1.379(12) y
C10 C15 1.389(12) y
C11 C12 1.370(12) y
C12 C13 1.373(15) y
C13 C14 1.344(15) y
C14 C15 1.382(12) y
C20 C21 1.388(11) y
C20 C25 1.398(11) y
C21 C22 1.368(11) y
C22 C23 1.366(12) y
C23 C24 1.377(13) y
C24 C25 1.352(11) y
C30 C31 1.331(12) y
C30 C49 1.427(11) y
C31 C32 1.423(11) y
C32 C33 1.397(11) y
C33 C34 1.387(12) y
C33 C75 1.490(11) y
C34 C35 1.421(12) y
C35 C36 1.344(12) y
C36 C37 1.406(11) y
C37 C38 1.406(11) y
C38 C39 1.391(11) y
C38 C90 1.477(11) y
C39 C40 1.431(11) y
C40 C41 1.351(11) y
C41 C42 1.444(11) y
C42 C43 1.407(12) y
C43 C44 1.389(12) y
C43 C105 1.499(12) y
C44 C45 1.440(11) y
C45 C46 1.354(11) y
C46 C47 1.427(12) y
C47 C48 1.370(12) y
C48 C49 1.406(11) y
C48 C85 1.498(12) y
C50 C55 1.382(12) y
C50 C51 1.388(12) y
C51 C52 1.389(12) y
C52 C53 1.374(12) y
C53 C54 1.364(13) y
C54 C55 1.389(12) y
C56 C58 1.471(13) y
C57 C59 1.500(12) y
C60 C65 1.376(11) y
C60 C61 1.383(11) y
C61 C62 1.381(10) y
C62 C63 1.400(11) y
C63 C64 1.388(11) y
C64 C65 1.390(11) y
C66 C68 1.475(11) y
C67 C69 1.469(11) y
C70 C71 1.367(12) y
C70 C75 1.396(11) y
C71 C72 1.381(12) y
C72 C73 1.361(11) y
C73 C74 1.361(11) y
C74 C75 1.372(11) y
C80 C81 1.371(12) y
C80 C85 1.393(11) y
C81 C82 1.389(13) y
C82 C83 1.383(13) y
C83 C84 1.354(12) y
C84 C85 1.377(11) y
C90 C95 1.389(11) y
C90 C91 1.389(11) y
C91 C92 1.376(12) y
C92 C93 1.366(12) y
C93 C94 1.365(12) y
C94 C95 1.395(11) y
C100 C101 1.372(11) y
C100 C105 1.389(11) y
C101 C102 1.366(12) y
C102 C103 1.377(12) y
C103 C104 1.381(12) y
C104 C105 1.380(11) y
C9A C9B 1.420(18) y
C9B N9 1.115(14) y
C16 Cl2 1.41(2) y
C16 Cl1 1.60(2) y
C16 Cl3 1.82(3) y
